data_7029953
loop_
_publ_author_name
'Marshall, Paul'
'Jenkins, Robert L.'
'Clegg, William'
'Harrington, Ross W.'
'Callear, Samantha K.'
'Coles, Simon J.'
'Fallis, Ian A.'
'Dervisi, Athanasia'

_publ_section_title
;
 Chiral Ag(I) and Pt(II) complexes of ditopic NHC ligands: synthesis,
 structural and spectroscopic properties.
;
_journal_issue 41
_journal_name_full 'Dalton transactions (Cambridge, England : 2003)'
_journal_page_first 12839
_journal_page_last 12846
_journal_paper_doi 10.1039/c2dt31740k
_journal_volume 41
_journal_year 2012
_chemical_absolute_configuration ad
_chemical_formula_moiety 'C22 H38 Cl4 N4 O4 Pt2 S2'
_chemical_formula_sum 'C22 H38 Cl4 N4 O4 Pt2 S2'
_chemical_formula_weight 1018.66
_chemical_name_systematic
;
?
;
_space_group_IT_number 92
_symmetry_cell_setting tetragonal
_symmetry_space_group_name_Hall 'P 4abw 2nw'
_symmetry_space_group_name_H-M 'P 41 21 2'
_atom_sites_solution_hydrogens geom
_atom_sites_solution_primary direct
_atom_sites_solution_secondary difmap
_audit_creation_method SHELXL-97
_cell_angle_alpha 90.00
_cell_angle_beta 90.00
_cell_angle_gamma 90.00
_cell_formula_units_Z 8
_cell_length_a 19.248(6)
_cell_length_b 19.248(6)
_cell_length_c 23.080(14)
_cell_measurement_reflns_used 967
_cell_measurement_temperature 120(2)
_cell_measurement_theta_max 19.82
_cell_measurement_theta_min 2.86
_cell_volume 8551(6)
_computing_cell_refinement 'Bruker APEX2'
_computing_data_collection 'Rigaku CrystalClear'
_computing_data_reduction 'Bruker APEX2'
_computing_molecular_graphics 'Bruker SHELXTL'
_computing_publication_material 'Bruker SHELXTL and local programs'
_computing_structure_refinement 'Bruker SHELXTL'
_computing_structure_solution 'Bruker SHELXTL'
_diffrn_ambient_temperature 120(2)
_diffrn_measured_fraction_theta_full 0.996
_diffrn_measured_fraction_theta_max 0.996
_diffrn_measurement_device_type 'Crystal Logic diffractometer and Rigaku Saturn 724+ detector'
_diffrn_measurement_method 'thick-slice \w scans'
_diffrn_radiation_monochromator 'silicon double crystal'
_diffrn_radiation_source 'Diamond beamline I19'
_diffrn_radiation_type synchrotron
_diffrn_radiation_wavelength 0.6889
_diffrn_reflns_av_R_equivalents 0.1014
_diffrn_reflns_av_sigmaI/netI 0.0530
_diffrn_reflns_limit_h_max 22
_diffrn_reflns_limit_h_min -22
_diffrn_reflns_limit_k_max 22
_diffrn_reflns_limit_k_min -22
_diffrn_reflns_limit_l_max 27
_diffrn_reflns_limit_l_min -21
_diffrn_reflns_number 67854
_diffrn_reflns_theta_full 24.25
_diffrn_reflns_theta_max 24.25
_diffrn_reflns_theta_min 1.68
_diffrn_standards_number 0
_exptl_absorpt_coefficient_mu 6.339
_exptl_absorpt_correction_T_max 0.928
_exptl_absorpt_correction_T_min 0.616
_exptl_absorpt_correction_type multi-scan
_exptl_absorpt_process_details SADABS
_exptl_crystal_colour colourless
_exptl_crystal_density_diffrn 1.583
_exptl_crystal_density_method 'not measured'
_exptl_crystal_description needle
_exptl_crystal_F_000 3888
_exptl_crystal_size_max 0.10
_exptl_crystal_size_mid 0.01
_exptl_crystal_size_min 0.01
_platon_squeeze_details
;
;
_refine_diff_density_max 1.016
_refine_diff_density_min -0.801
_refine_diff_density_rms 0.154
_refine_ls_abs_structure_details 'Flack H D (1983), Acta Cryst. A39, 876-881'
_refine_ls_abs_structure_Flack 0.037(13)
_refine_ls_extinction_method none
_refine_ls_goodness_of_fit_ref 0.982
_refine_ls_hydrogen_treatment constr
_refine_ls_matrix_type full
_refine_ls_number_parameters 344
_refine_ls_number_reflns 7575
_refine_ls_number_restraints 0
_refine_ls_restrained_S_all 0.982
_refine_ls_R_factor_all 0.0694
_refine_ls_R_factor_gt 0.0530
_refine_ls_shift/su_max 0.003
_refine_ls_shift/su_mean 0.000
_refine_ls_structure_factor_coef Fsqd
_refine_ls_weighting_details 'calc w=1/[\s^2^(Fo^2^)+(0.0958P)^2^+0.0000P] where P=(Fo^2^+2Fc^2^)/3'
_refine_ls_weighting_scheme calc
_refine_ls_wR_factor_gt 0.1377
_refine_ls_wR_factor_ref 0.1457
_reflns_number_gt 5716
_reflns_number_total 7575
_reflns_threshold_expression I>2\s(I)
_cod_data_source_file c2dt31740k.txt
_cod_data_source_block ssi0980
_cod_database_code 7029953

loop_
_symmetry_equiv_pos_as_xyz
'x, y, z'
'-x, -y, z+1/2'
'-y+1/2, x+1/2, z+1/4'
'y+1/2, -x+1/2, z+3/4'
'-x+1/2, y+1/2, -z+1/4'
'x+1/2, -y+1/2, -z+3/4'
'y, x, -z'
'-y, -x, -z+1/2'

loop_
_atom_site_label
_atom_site_type_symbol
_atom_site_fract_x
_atom_site_fract_y
_atom_site_fract_z
_atom_site_U_iso_or_equiv
_atom_site_adp_type
_atom_site_occupancy
_atom_site_symmetry_multiplicity
_atom_site_calc_flag
_atom_site_refinement_flags
Pt1 Pt -0.07287(3) 0.68883(3) 0.29666(2) 0.06238(16) Uani 1 1 d .
Pt2 Pt 0.27117(3) 0.33821(3) 0.31349(3) 0.0740(2) Uani 1 1 d .
Cl1 Cl -0.0614(2) 0.80954(18) 0.29934(17) 0.0771(9) Uani 1 1 d .
Cl2 Cl -0.15174(19) 0.69204(18) 0.37310(15) 0.0717(9) Uani 1 1 d .
Cl3 Cl 0.2863(3) 0.2338(3) 0.3638(2) 0.1138(16) Uani 1 1 d .
Cl4 Cl 0.3753(2) 0.3794(3) 0.3490(2) 0.0975(13) Uani 1 1 d .
S1 S -0.0053(2) 0.68310(19) 0.22053(16) 0.0705(9) Uani 1 1 d .
S2 S 0.1709(2) 0.3027(2) 0.27983(18) 0.0791(10) Uani 1 1 d .
O1 O 0.0067(5) 0.6152(5) 0.1958(4) 0.076(2) Uani 1 1 d .
O2 O 0.1328(6) 0.3468(6) 0.2411(5) 0.092(3) Uani 1 1 d .
O3 O 0.0837(5) 0.4619(5) 0.3841(4) 0.071(2) Uani 1 1 d .
O4 O 0.1422(5) 0.6044(5) 0.3351(4) 0.077(3) Uani 1 1 d .
N1 N -0.1293(5) 0.5445(5) 0.2736(5) 0.061(3) Uani 1 1 d .
N2 N -0.0342(5) 0.5425(5) 0.3264(5) 0.055(2) Uani 1 1 d .
N3 N 0.2856(6) 0.4351(6) 0.2128(5) 0.070(3) Uani 1 1 d .
N4 N 0.2309(6) 0.4856(6) 0.2869(6) 0.077(3) Uani 1 1 d .
C1 C 0.0755(14) 0.7247(12) 0.2338(14) 0.23(2) Uani 1 1 d .
H1A H 0.1009 0.6991 0.2638 0.340 Uiso 1 1 calc R
H1B H 0.0672 0.7724 0.2469 0.340 Uiso 1 1 calc R
H1C H 0.1029 0.7254 0.1980 0.340 Uiso 1 1 calc R
C2 C -0.0460(8) 0.7367(7) 0.1673(6) 0.078(4) Uani 1 1 d .
H2A H -0.0915 0.7173 0.1574 0.117 Uiso 1 1 calc R
H2B H -0.0168 0.7385 0.1325 0.117 Uiso 1 1 calc R
H2C H -0.0519 0.7837 0.1828 0.117 Uiso 1 1 calc R
C3 C 0.1153(10) 0.2822(11) 0.3410(8) 0.116(6) Uani 1 1 d .
H3A H 0.1044 0.3249 0.3623 0.174 Uiso 1 1 calc R
H3B H 0.1392 0.2496 0.3668 0.174 Uiso 1 1 calc R
H3C H 0.0721 0.2611 0.3270 0.174 Uiso 1 1 calc R
C4 C 0.1832(9) 0.2211(8) 0.2485(9) 0.105(6) Uani 1 1 d .
H4A H 0.2158 0.2250 0.2161 0.158 Uiso 1 1 calc R
H4B H 0.1386 0.2033 0.2344 0.158 Uiso 1 1 calc R
H4C H 0.2021 0.1891 0.2775 0.158 Uiso 1 1 calc R
C5 C -0.0797(6) 0.5879(7) 0.2981(5) 0.060(3) Uani 1 1 d .
C6 C -0.1080(10) 0.4767(7) 0.2814(7) 0.094(6) Uani 1 1 d .
H6 H -0.1286 0.4374 0.2633 0.113 Uiso 1 1 calc R
C7 C -0.0550(7) 0.4744(8) 0.3175(6) 0.072(4) Uani 1 1 d .
H7 H -0.0350 0.4339 0.3342 0.086 Uiso 1 1 calc R
C8 C 0.0289(6) 0.5670(6) 0.3576(6) 0.065(3) Uani 1 1 d .
H8 H 0.0231 0.6164 0.3701 0.078 Uiso 1 1 calc R
C9 C 0.0431(7) 0.5226(6) 0.4070(6) 0.066(3) Uani 1 1 d .
H9A H -0.0008 0.5067 0.4250 0.079 Uiso 1 1 calc R
H9B H 0.0705 0.5481 0.4365 0.079 Uiso 1 1 calc R
C10 C 0.1158(7) 0.4827(6) 0.3321(6) 0.067(3) Uani 1 1 d .
H10 H 0.1057 0.4506 0.2990 0.080 Uiso 1 1 calc R
C11 C 0.0897(7) 0.5596(7) 0.3209(6) 0.070(4) Uani 1 1 d .
H11 H 0.0766 0.5655 0.2793 0.084 Uiso 1 1 calc R
C12 C 0.1980(7) 0.5643(8) 0.3630(7) 0.080(4) Uani 1 1 d .
H12A H 0.2437 0.5856 0.3545 0.096 Uiso 1 1 calc R
H12B H 0.1914 0.5638 0.4056 0.096 Uiso 1 1 calc R
C13 C 0.1953(7) 0.4961(9) 0.3409(6) 0.076(4) Uani 1 1 d .
H13 H 0.2139 0.4630 0.3705 0.092 Uiso 1 1 calc R
C14 C 0.2323(9) 0.5308(7) 0.2423(6) 0.076(4) Uani 1 1 d .
H14 H 0.2121 0.5758 0.2420 0.092 Uiso 1 1 calc R
C15 C 0.2664(8) 0.5017(8) 0.1992(7) 0.081(4) Uani 1 1 d .
H15 H 0.2763 0.5240 0.1634 0.097 Uiso 1 1 calc R
C16 C 0.2637(8) 0.4199(10) 0.2694(6) 0.088(5) Uani 1 1 d .
C17 C -0.1824(7) 0.5716(10) 0.2369(6) 0.080(4) Uani 1 1 d .
H17 H -0.1782 0.6231 0.2328 0.096 Uiso 1 1 calc R
C18 C -0.1824(9) 0.5398(11) 0.1840(9) 0.133(9) Uani 1 1 d .
H18A H -0.1400 0.5525 0.1629 0.199 Uiso 1 1 calc R
H18B H -0.2231 0.5549 0.1618 0.199 Uiso 1 1 calc R
H18C H -0.1840 0.4893 0.1892 0.199 Uiso 1 1 calc R
C19 C -0.2539(10) 0.5509(14) 0.2669(9) 0.138(9) Uani 1 1 d .
H19A H -0.2565 0.5722 0.3054 0.208 Uiso 1 1 calc R
H19B H -0.2566 0.5002 0.2707 0.208 Uiso 1 1 calc R
H19C H -0.2927 0.5674 0.2431 0.208 Uiso 1 1 calc R
C20 C 0.3188(8) 0.3832(8) 0.1806(6) 0.076(4) Uani 1 1 d .
H20 H 0.3233 0.3399 0.2041 0.092 Uiso 1 1 calc R
C21 C 0.2828(11) 0.3689(9) 0.1273(7) 0.104(6) Uani 1 1 d .
H21A H 0.2376 0.3479 0.1359 0.157 Uiso 1 1 calc R
H21B H 0.3104 0.3367 0.1038 0.157 Uiso 1 1 calc R
H21C H 0.2759 0.4123 0.1058 0.157 Uiso 1 1 calc R
C22 C 0.3891(8) 0.4114(9) 0.1657(7) 0.094(6) Uani 1 1 d .
H22A H 0.4153 0.4199 0.2013 0.140 Uiso 1 1 calc R
H22B H 0.3838 0.4550 0.1442 0.140 Uiso 1 1 calc R
H22C H 0.4140 0.3776 0.1416 0.140 Uiso 1 1 calc R

loop_
_atom_site_aniso_label
_atom_site_aniso_U_11
_atom_site_aniso_U_22
_atom_site_aniso_U_33
_atom_site_aniso_U_23
_atom_site_aniso_U_13
_atom_site_aniso_U_12
Pt1 0.0640(3) 0.0592(3) 0.0639(3) -0.0072(2) -0.0017(2) 0.0035(2)
Pt2 0.0721(4) 0.0815(4) 0.0685(4) 0.0082(3) 0.0008(3) 0.0163(3)
Cl1 0.090(2) 0.0649(18) 0.076(2) -0.0106(17) -0.0079(19) -0.0002(18)
Cl2 0.076(2) 0.0669(19) 0.072(2) -0.0051(17) 0.0133(17) 0.0028(17)
Cl3 0.120(4) 0.106(3) 0.116(4) 0.042(3) -0.015(3) 0.020(3)
Cl4 0.086(3) 0.118(3) 0.088(3) 0.005(2) -0.021(2) 0.003(2)
S1 0.078(2) 0.066(2) 0.068(2) -0.0072(17) 0.0053(17) 0.0027(17)
S2 0.082(2) 0.074(2) 0.081(3) -0.0064(19) 0.0068(19) 0.0117(19)
O1 0.087(6) 0.074(6) 0.066(6) -0.002(5) 0.006(5) 0.008(5)
O2 0.101(8) 0.085(7) 0.092(8) -0.017(6) -0.029(6) 0.016(6)
O3 0.061(5) 0.083(6) 0.069(6) 0.001(5) 0.016(5) 0.000(4)
O4 0.082(6) 0.058(5) 0.092(7) -0.009(5) -0.034(5) -0.013(5)
N1 0.057(6) 0.062(6) 0.066(7) -0.012(5) 0.011(5) -0.008(5)
N2 0.055(5) 0.049(5) 0.060(6) -0.002(5) 0.002(5) -0.006(4)
N3 0.077(7) 0.069(7) 0.065(8) 0.005(6) -0.011(6) -0.004(6)
N4 0.069(7) 0.070(7) 0.091(9) -0.023(7) -0.006(6) 0.030(6)
C1 0.22(3) 0.140(18) 0.32(4) -0.16(2) 0.22(3) -0.13(2)
C2 0.081(9) 0.067(9) 0.087(11) -0.004(7) -0.014(8) 0.016(7)
C3 0.105(14) 0.140(17) 0.102(14) -0.018(12) 0.036(11) -0.005(12)
C4 0.101(12) 0.079(10) 0.137(15) -0.044(10) 0.009(12) 0.019(9)
C5 0.050(6) 0.085(9) 0.045(7) -0.014(6) 0.001(6) 0.005(6)
C6 0.134(15) 0.054(8) 0.095(12) -0.025(8) 0.057(11) -0.044(9)
C7 0.062(8) 0.092(10) 0.060(9) -0.011(7) -0.036(7) 0.016(7)
C8 0.065(8) 0.051(7) 0.080(9) -0.012(7) -0.015(7) 0.003(6)
C9 0.079(9) 0.057(7) 0.062(9) -0.013(6) 0.000(7) -0.017(6)
C10 0.073(8) 0.058(7) 0.069(9) -0.008(6) -0.007(7) 0.019(6)
C11 0.066(8) 0.082(9) 0.062(8) 0.029(7) -0.015(6) 0.014(7)
C12 0.059(8) 0.104(12) 0.077(10) -0.018(9) 0.000(7) -0.023(8)
C13 0.064(8) 0.107(12) 0.059(9) -0.001(8) 0.018(7) 0.010(8)
C14 0.114(12) 0.048(7) 0.068(9) 0.012(7) 0.028(9) 0.001(7)
C15 0.085(10) 0.078(9) 0.081(11) 0.026(8) 0.016(9) 0.006(8)
C16 0.074(9) 0.138(15) 0.051(9) -0.027(9) -0.012(7) -0.014(10)
C17 0.060(8) 0.127(13) 0.052(8) -0.013(8) -0.012(6) 0.031(8)
C18 0.096(13) 0.160(19) 0.142(18) -0.078(15) -0.054(12) 0.069(13)
C19 0.098(14) 0.20(3) 0.121(17) 0.041(16) -0.019(12) 0.046(15)
C20 0.078(9) 0.079(9) 0.072(9) -0.007(7) -0.003(8) 0.044(8)
C21 0.147(17) 0.091(11) 0.075(11) -0.029(9) -0.022(11) -0.004(11)
C22 0.094(11) 0.095(11) 0.091(12) 0.021(9) 0.054(9) 0.044(9)

loop_
_atom_type_symbol
_atom_type_description
_atom_type_scat_dispersion_real
_atom_type_scat_dispersion_imag
_atom_type_scat_source
C C 0.0033 0.0016 'International Tables Vol C Tables 4.2.6.8 and 6.1.1.4'
H H 0.0000 0.0000 'International Tables Vol C Tables 4.2.6.8 and 6.1.1.4'
N N 0.0061 0.0033 'International Tables Vol C Tables 4.2.6.8 and 6.1.1.4'
O O 0.0106 0.0060 'International Tables Vol C Tables 4.2.6.8 and 6.1.1.4'
S S 0.1002 0.1169 'International Tables Vol C Tables 4.2.6.8 and 6.1.1.4'
Cl Cl 0.1182 0.1501 'International Tables Vol C Tables 4.2.6.8 and 6.1.1.4'
Pt Pt -1.7143 8.0079 'International Tables Vol C Tables 4.2.6.8 and 6.1.1.4'

loop_
_geom_angle_atom_site_label_1
_geom_angle_atom_site_label_2
_geom_angle_atom_site_label_3
_geom_angle
Cl1 Pt1 Cl2 90.86(13)
Cl1 Pt1 S1 90.88(14)
Cl1 Pt1 C5 177.1(4)
Cl2 Pt1 S1 175.60(14)
Cl2 Pt1 C5 88.3(4)
S1 Pt1 C5 90.2(4)
Cl3 Pt2 Cl4 90.62(18)
Cl3 Pt2 S2 91.02(18)
Cl3 Pt2 C16 176.0(5)
Cl4 Pt2 S2 178.04(16)
Cl4 Pt2 C16 88.3(5)
S2 Pt2 C16 90.1(5)
Pt1 S1 O1 117.2(4)
Pt1 S1 C1 111.1(7)
Pt1 S1 C2 105.2(5)
O1 S1 C1 109.6(9)
O1 S1 C2 108.7(6)
C1 S1 C2 104.0(14)
Pt2 S2 O2 119.1(5)
Pt2 S2 C3 108.2(7)
Pt2 S2 C4 108.0(6)
O2 S2 C3 108.2(9)
O2 S2 C4 110.1(9)
C3 S2 C4 101.9(10)
C9 O3 C10 107.9(9)
C11 O4 C12 108.2(9)
C5 N1 C6 108.2(12)
C5 N1 C17 121.0(12)
C6 N1 C17 129.5(13)
C5 N2 C7 109.9(10)
C5 N2 C8 122.5(10)
C7 N2 C8 127.4(10)
C15 N3 C16 109.0(13)
C15 N3 C20 132.0(13)
C16 N3 C20 118.9(13)
C13 N4 C14 125.5(12)
C13 N4 C16 124.4(14)
C14 N4 C16 109.6(12)
Pt1 C5 N1 129.7(9)
Pt1 C5 N2 126.1(9)
N1 C5 N2 104.2(11)
N1 C6 C7 110.1(12)
N2 C7 C6 106.6(12)
N2 C8 C9 110.3(11)
N2 C8 C11 110.2(11)
C9 C8 C11 104.3(11)
O3 C9 C8 106.2(10)
O3 C10 C11 105.3(10)
O3 C10 C13 111.4(11)
C11 C10 C13 100.2(11)
O4 C11 C8 113.2(13)
O4 C11 C10 108.4(10)
C8 C11 C10 104.7(11)
O4 C12 C13 107.6(11)
N4 C13 C10 109.2(12)
N4 C13 C12 115.3(14)
C10 C13 C12 103.7(11)
N4 C14 C15 108.2(12)
N3 C15 C14 111.1(13)
Pt2 C16 N3 130.9(13)
Pt2 C16 N4 127.2(11)
N3 C16 N4 101.9(15)
N1 C17 C18 111.5(12)
N1 C17 C19 105.7(12)
C18 C17 C19 106.1(17)
N3 C20 C21 111.9(13)
N3 C20 C22 106.0(13)
C21 C20 C22 107.9(15)

loop_
_geom_bond_atom_site_label_1
_geom_bond_atom_site_label_2
_geom_bond_distance
Pt1 Cl1 2.335(4)
Pt1 Cl2 2.328(4)
Pt1 S1 2.189(4)
Pt1 C5 1.948(14)
Pt2 Cl3 2.338(4)
Pt2 Cl4 2.306(4)
Pt2 S2 2.190(4)
Pt2 C16 1.88(2)
S1 O1 1.445(10)
S1 C1 1.77(2)
S1 C2 1.784(14)
S2 O2 1.435(11)
S2 C3 1.815(17)
S2 C4 1.745(14)
O3 C9 1.502(16)
O3 C10 1.408(16)
O4 C11 1.369(16)
O4 C12 1.472(18)
N1 C5 1.389(16)
N1 C6 1.380(19)
N1 C17 1.426(16)
N2 C5 1.399(16)
N2 C7 1.386(17)
N2 C8 1.488(16)
N3 C15 1.372(18)
N3 C16 1.404(19)
N3 C20 1.398(17)
N4 C13 1.436(18)
N4 C14 1.349(18)
N4 C16 1.47(2)
C6 C7 1.32(2)
C8 C9 1.452(19)
C8 C11 1.452(19)
C10 C11 1.584(17)
C10 C13 1.566(19)
C12 C13 1.41(2)
C14 C15 1.32(2)
C17 C18 1.37(2)
C17 C19 1.59(3)
C20 C21 1.44(2)
C20 C22 1.50(2)

loop_
_platon_squeeze_void_nr
_platon_squeeze_void_average_x
_platon_squeeze_void_average_y
_platon_squeeze_void_average_z
_platon_squeeze_void_volume
_platon_squeeze_void_count_electrons
1 -0.098 -0.097 0.022 2760.6 1933.3
